data_2007865
loop_
_publ_author_name
'Zheng, Li-Min'
'Schmalle, Helmut W.'
'Ferlay, Sylvie'
'Decurtins, Silvio'

_publ_section_title
;Aqua(4,4'-dicarbomethoxy-2,2'-bipyridine-<i>N</i>,<i>N</i>')(3,6-dichloro-4,5-dihydroxy-1,2-benzoquinonato-<i>O</i>^4^,<i>O</i>^5^)copper(II)
 Acetonitrile Hemisolvate
;
_journal_issue 11
_journal_name_full 'Acta Crystallographica Section C'
_journal_page_first 1578
_journal_page_last 1580
_journal_paper_doi 10.1107/S0108270198006507
_journal_volume 54
_journal_year 1998
_chemical_formula_iupac '[Cu (C6 Cl2 O4 )(C14 H12 N2 O4)(H2 O).0.5(C2 H3 N )'
_chemical_formula_moiety 'C20 H14 Cl2 Cu N2 O9 , 0.5(C2 H3 N)'
_chemical_formula_sum 'C21 H15.5 Cl2 Cu N2.5 O9'
_chemical_formula_weight 581.30
_chemical_name_systematic
;
     Aqua(4,4'-dicarbomethoxy-2,2'-bipyridine-N,N')(3,6-dichloro-2,5-
     dihydroxy-1,4-benzoquinato-O,O')copper(II)-Acetonitrile Solvate
;
_space_group_IT_number 2
_symmetry_cell_setting triclinic
_symmetry_space_group_name_Hall '-P 1'
_symmetry_space_group_name_H-M 'P -1'
_audit_creation_method SHELXL-97
_cell_angle_alpha 65.94(2)
_cell_angle_beta 78.75(2)
_cell_angle_gamma 83.80(3)
_cell_formula_units_Z 2
_cell_length_a 9.331(4)
_cell_length_b 10.678(3)
_cell_length_c 12.884(3)
_cell_measurement_reflns_used 25
_cell_measurement_temperature 296(2)
_cell_measurement_theta_max 10.4
_cell_measurement_theta_min 5.9
_cell_volume 1149.1(7)
_computing_cell_refinement 'CAD-4 Software (Enraf-Nonius 1989)'
_computing_data_collection 'CAD-4 Software (Enraf-Nonius 1989) '
_computing_data_reduction 'MolEN (Fair, 1990)'
_computing_molecular_graphics 'PLATON, PLUTON (Spek, 1990)'
_computing_publication_material 'SHELXL-97 (Sheldrick, 1997)'
_computing_structure_refinement 'SHELXL97 (Sheldrick, 1997)'
_computing_structure_solution 'SHELXS97 (Sheldrick, 1990)'
_diffrn_ambient_temperature 296(2)
_diffrn_measured_fraction_theta_full 1.000
_diffrn_measured_fraction_theta_max 1.000
_diffrn_measurement_device_type 'Enraf-Nonius CAD-4 diffractometer'
_diffrn_measurement_method '\w-2\q scan'
_diffrn_radiation_monochromator graphite
_diffrn_radiation_source 'fine-focus sealed tube'
_diffrn_radiation_type MoK\a
_diffrn_radiation_wavelength 0.71073
_diffrn_reflns_av_R_equivalents 0.0422
_diffrn_reflns_av_sigmaI/netI 0.1035
_diffrn_reflns_limit_h_max 12
_diffrn_reflns_limit_h_min -13
_diffrn_reflns_limit_k_max 13
_diffrn_reflns_limit_k_min -14
_diffrn_reflns_limit_l_max 0
_diffrn_reflns_limit_l_min -18
_diffrn_reflns_number 6936
_diffrn_reflns_theta_full 29.97
_diffrn_reflns_theta_max 29.97
_diffrn_reflns_theta_min 1.76
_diffrn_standards_decay_% 2.8
_diffrn_standards_interval_count 400
_diffrn_standards_interval_time 180
_diffrn_standards_number 3
_exptl_absorpt_coefficient_mu 1.241
_exptl_absorpt_correction_T_max 0.9294
_exptl_absorpt_correction_T_min 0.7566
_exptl_absorpt_correction_type 'numerical (Coppens et al., 1965)'
_exptl_crystal_colour 'dark red'
_exptl_crystal_density_diffrn 1.680
_exptl_crystal_density_method 'not measured'
_exptl_crystal_description Plate
_exptl_crystal_F_000 588
_exptl_crystal_size_max 0.35
_exptl_crystal_size_mid 0.18
_exptl_crystal_size_min 0.05
_refine_diff_density_max 0.486
_refine_diff_density_min -0.579
_refine_ls_extinction_method none
_refine_ls_goodness_of_fit_ref 1.074
_refine_ls_hydrogen_treatment mixed
_refine_ls_matrix_type full
_refine_ls_number_parameters 326
_refine_ls_number_reflns 6661
_refine_ls_number_restraints 5
_refine_ls_restrained_S_all 1.074
_refine_ls_R_factor_all 0.1666
_refine_ls_R_factor_gt 0.0566
_refine_ls_shift/su_max 0.003
_refine_ls_shift/su_mean 0.000
_refine_ls_structure_factor_coef Fsqd
_refine_ls_weighting_details 'w = 1/[\s^2^(Fo^2^)+(0.0421P)^2^+1.1681P] where P=(Fo^2^+2Fc^2^)/3'
_refine_ls_weighting_scheme calc
_refine_ls_wR_factor_ref 0.1449
_reflns_number_observed 3578
_reflns_number_total 6661
_reflns_threshold_expression I>2\s(I)
_cod_data_source_file sk1187.cif
_cod_data_source_block lim4rev
_cod_depositor_comments
;
The following automatic conversions were performed:
'_symmetry_cell_setting' value 'Triclinic' changed to 'triclinic'
according to '/home/saulius/struct/CIF-dictionaries/cif_core.dic'
dictionary named 'cif_core.dic' version 2.4.1 from 2010-06-29.

Automatic conversion script
Id: cif_fix_enum 1527 2010-12-29 10:47:43Z saulius 

The following automatic conversions were performed:

'_symmetry_cell_setting' value 'Triclinic' changed to 'triclinic'
according to /home/saulius/struct/CIF-dictionaries/cif_core.dic
dictionary named 'cif_core.dic' version 2.4.1 from 2010-06-29.

Automatic conversion script
Id: cif_fix_values 1715 2011-07-08 13:25:40Z adriana 

The following automatic conversions were performed:

'_refine_ls_weighting_scheme' value 'calc w =
1/[\s^2^(Fo^2^)+(0.0421P)^2^+1.1681P] where P=(Fo^2^+2Fc^2^)/3' was
changed to 'calc'. New tag '_refine_ls_weighting_details' was
created. The value of the new tag was set to 'w =
1/[\s^2^(Fo^2^)+(0.0421P)^2^+1.1681P] where P=(Fo^2^+2Fc^2^)/3'.

Automatic conversion script
Id: cif_fix_values 3143 2015-03-26 13:38:13Z robertas 
;
_cod_original_cell_volume 1149.1(6)
_cod_original_formula_sum 'C21 H15.50 Cl2 Cu N2.50 O9'
_cod_database_code 2007865

loop_
_symmetry_equiv_pos_as_xyz
'x, y, z'
'-x, -y, -z'

loop_
_atom_site_label
_atom_site_fract_x
_atom_site_fract_y
_atom_site_fract_z
_atom_site_U_iso_or_equiv
_atom_site_adp_type
_atom_site_calc_flag
_atom_site_refinement_flags
_atom_site_occupancy
_atom_site_disorder_assembly
_atom_site_disorder_group
_atom_site_type_symbol
Cu 0.25170(4) 0.07341(4) 0.23992(3) 0.04065(10) Uani d . 1 . . Cu
Cl1 0.63205(9) 0.41488(9) 0.09546(7) 0.0578(3) Uani d . 1 . . Cl
Cl2 0.61015(8) -0.18392(8) 0.49274(7) 0.0480(2) Uani d . 1 . . Cl
O1 0.4036(2) 0.2074(2) 0.17335(17) 0.0462(6) Uani d . 1 . . O
O2 0.3928(2) -0.0369(2) 0.33693(18) 0.0447(6) Uani d . 1 . . O
O4 0.8381(2) 0.0271(2) 0.42432(18) 0.0517(6) Uani d . 1 . . O
O5 0.8484(2) 0.2778(2) 0.2566(2) 0.0590(7) Uani d . 1 . . O
C1 0.5118(3) 0.1726(3) 0.2278(2) 0.0377(7) Uani d . 1 . . C
C2 0.5058(3) 0.0291(3) 0.3225(2) 0.0353(7) Uani d . 1 . . C
C3 0.6186(3) -0.0200(3) 0.3847(2) 0.0376(7) Uani d . 1 . . C
C4 0.7369(3) 0.0627(3) 0.3681(2) 0.0402(8) Uani d . 1 . . C
C5 0.7436(3) 0.2089(3) 0.2721(3) 0.0419(8) Uani d . 1 . . C
C6 0.6279(3) 0.2536(3) 0.2060(2) 0.0416(8) Uani d . 1 . . C
N1A 0.1167(2) -0.0772(2) 0.2810(2) 0.0376(6) Uani d . 1 . . N
C2A 0.0134(3) -0.0483(3) 0.2139(2) 0.0323(6) Uani d . 1 . . C
C3A -0.0926(3) -0.1409(3) 0.2357(2) 0.0374(7) Uani d . 1 . . C
H3A -0.1624 -0.1198 0.1880 0.045 Uiso calc R 1 . . H
C4A -0.0936(3) -0.2654(3) 0.3295(3) 0.0405(8) Uani d . 1 . . C
C5A 0.0115(3) -0.2926(3) 0.3985(3) 0.0483(9) Uani d . 1 . . C
H5A 0.0122 -0.3751 0.4625 0.058 Uiso calc R 1 . . H
C6A 0.1153(3) -0.1970(3) 0.3720(3) 0.0478(9) Uani d . 1 . . C
H6A 0.1862 -0.2163 0.4186 0.057 Uiso calc R 1 . . H
C41A -0.2074(4) -0.3686(3) 0.3597(3) 0.0493(9) Uani d . 1 . . C
O41A -0.2980(3) -0.3271(3) 0.2850(2) 0.0679(7) Uani d . 1 . . O
O42A -0.2149(3) -0.4744(2) 0.4432(2) 0.0721(8) Uani d . 1 . . O
C51A -0.4219(5) -0.4152(5) 0.3123(4) 0.1194(18) Uani d . 1 . . C
H51A -0.4811 -0.3761 0.2527 0.179 Uiso calc R 1 . . H
H51B -0.4796 -0.4224 0.3847 0.179 Uiso calc R 1 . . H
H51C -0.3861 -0.5048 0.3172 0.179 Uiso calc R 1 . . H
N1B 0.1311(2) 0.1663(2) 0.1168(2) 0.0393(6) Uani d . 1 . . N
C2B 0.0224(3) 0.0903(3) 0.1200(2) 0.0338(7) Uani d . 1 . . C
C3B -0.0735(3) 0.1440(3) 0.0417(2) 0.0380(7) Uani d . 1 . . C
H3B -0.1477 0.0911 0.0437 0.046 Uiso calc R 1 . . H
C4B -0.0577(3) 0.2780(3) -0.0401(2) 0.0388(7) Uani d . 1 . . C
C5B 0.0552(3) 0.3541(3) -0.0421(3) 0.0460(8) Uani d . 1 . . C
H5B 0.0693 0.4434 -0.0967 0.055 Uiso calc R 1 . . H
C6B 0.1457(3) 0.2944(3) 0.0387(3) 0.0471(8) Uani d . 1 . . C
H6B 0.2202 0.3457 0.0388 0.057 Uiso calc R 1 . . H
C41B -0.1644(3) 0.3329(3) -0.1227(3) 0.0430(8) Uani d . 1 . . C
O41B -0.1447(2) 0.4637(2) -0.18943(19) 0.0544(6) Uani d . 1 . . O
O42B -0.2549(3) 0.2647(2) -0.1276(2) 0.0609(7) Uani d . 1 . . O
C51B -0.2455(4) 0.5288(4) -0.2718(3) 0.0668(11) Uani d . 1 . . C
H51D -0.2217 0.6233 -0.3157 0.100 Uiso calc R 1 . . H
H51E -0.3439 0.5235 -0.2308 0.100 Uiso calc R 1 . . H
H51F -0.2372 0.4824 -0.3228 0.100 Uiso calc R 1 . . H
O11 0.1206(2) 0.1618(2) 0.35824(18) 0.0465(6) Uani d D 1 . . O
H111 0.0369(14) 0.173(3) 0.3525(17) 0.042(9) Uiso d D 1 . . H
H112 0.126(3) 0.109(3) 0.4238(14) 0.067(11) Uiso d D 1 . . H
C1LA 0.4333(9) 0.0007(12) 0.9898(9) 0.111(3) Uiso d PD 0.50 . . C
N1L 0.3499(10) 0.0559(10) 0.9321(8) 0.131(4) Uiso d PD 0.50 . . N
C1LB 0.5509(12) -0.0613(12) 1.0526(10) 0.111(3) Uiso d PD 0.50 . . C
H1L1 0.6368 -0.0773 1.0067 0.166 Uiso d P 0.50 . . H
H1L2 0.5194 -0.1484 1.1156 0.166 Uiso d P 0.50 . . H
H1L3 0.5703 -0.0013 1.0876 0.166 Uiso d P 0.50 . . H

loop_
_atom_site_aniso_label
_atom_site_aniso_U_11
_atom_site_aniso_U_22
_atom_site_aniso_U_33
_atom_site_aniso_U_12
_atom_site_aniso_U_13
_atom_site_aniso_U_23
Cu 0.02653(14) 0.04468(19) 0.04642(18) -0.00747(14) -0.01478(13) -0.00827(15)
Cl1 0.0450(4) 0.0550(5) 0.0557(5) -0.0155(4) -0.0103(4) 0.0001(4)
Cl2 0.0424(4) 0.0464(4) 0.0495(4) 0.0048(3) -0.0152(3) -0.0113(3)
O1 0.0288(9) 0.0502(11) 0.0488(11) -0.0087(9) -0.0184(8) -0.0015(9)
O2 0.0288(9) 0.0457(11) 0.0527(11) -0.0071(8) -0.0162(8) -0.0070(9)
O4 0.0323(10) 0.0706(14) 0.0497(11) -0.0032(10) -0.0187(9) -0.0158(10)
O5 0.0371(10) 0.0679(14) 0.0710(14) -0.0184(10) -0.0172(10) -0.0186(11)
C1 0.0236(12) 0.0466(15) 0.0375(14) -0.0015(12) -0.0040(11) -0.0118(12)
C2 0.0219(11) 0.0472(15) 0.0388(13) 0.0007(11) -0.0069(10) -0.0186(12)
C3 0.0277(12) 0.0447(15) 0.0372(14) 0.0040(12) -0.0087(11) -0.0129(12)
C4 0.0263(12) 0.0547(17) 0.0411(14) 0.0024(12) -0.0089(11) -0.0199(13)
C5 0.0283(13) 0.0552(17) 0.0445(15) -0.0051(12) -0.0071(11) -0.0206(13)
C6 0.0306(13) 0.0468(16) 0.0380(15) -0.0083(12) -0.0059(11) -0.0055(13)
N1A 0.0299(11) 0.0420(12) 0.0425(12) -0.0009(10) -0.0140(9) -0.0148(10)
C2A 0.0268(11) 0.0350(13) 0.0365(13) -0.0013(11) -0.0092(10) -0.0137(11)
C3A 0.0312(13) 0.0418(14) 0.0404(14) -0.0038(12) -0.0094(11) -0.0155(12)
C4A 0.0353(14) 0.0375(14) 0.0497(16) -0.0037(12) -0.0088(12) -0.0169(12)
C5A 0.0448(16) 0.0370(16) 0.0541(18) -0.0049(13) -0.0158(14) -0.0045(14)
C6A 0.0399(14) 0.0472(17) 0.0518(17) 0.0008(14) -0.0241(13) -0.0083(14)
C41A 0.0460(17) 0.0461(16) 0.0573(18) -0.0092(14) -0.0066(15) -0.0212(14)
O41A 0.0680(13) 0.0715(14) 0.0613(13) -0.0361(12) -0.0244(12) -0.0093(12)
O42A 0.0716(15) 0.0439(13) 0.0862(18) -0.0196(12) -0.0240(14) -0.0018(13)
C51A 0.121(3) 0.131(3) 0.101(3) -0.081(3) -0.042(3) -0.012(3)
N1B 0.0332(11) 0.0418(12) 0.0415(12) -0.0094(10) -0.0112(10) -0.0109(10)
C2B 0.0289(12) 0.0389(13) 0.0374(13) -0.0047(11) -0.0072(10) -0.0173(11)
C3B 0.0332(13) 0.0435(15) 0.0372(14) -0.0061(12) -0.0110(11) -0.0123(12)
C4B 0.0348(13) 0.0482(15) 0.0387(14) 0.0002(12) -0.0125(11) -0.0201(12)
C5B 0.0440(15) 0.0451(16) 0.0429(16) -0.0063(14) -0.0141(13) -0.0071(13)
C6B 0.0396(14) 0.0474(16) 0.0527(17) -0.0147(13) -0.0181(13) -0.0103(14)
C41B 0.0431(15) 0.0437(16) 0.0423(15) 0.0017(13) -0.0173(12) -0.0134(13)
O41B 0.0560(12) 0.0462(12) 0.0565(12) -0.0047(10) -0.0297(10) -0.0060(10)
O42B 0.0628(13) 0.0547(13) 0.0656(13) -0.0113(11) -0.0375(11) -0.0102(11)
C51B 0.066(2) 0.058(2) 0.072(2) 0.0022(18) -0.0412(17) -0.0092(18)
O11 0.0309(9) 0.0571(12) 0.0520(11) -0.0052(9) -0.0171(9) -0.0165(10)

loop_
_atom_type_symbol
_atom_type_description
_atom_type_scat_dispersion_real
_atom_type_scat_dispersion_imag
_atom_type_scat_source
C C 0.0033 0.0016 'International Tables Vol C Tables 4.2.6.8 and 6.1.1.4'
H H 0.0000 0.0000 'International Tables Vol C Tables 4.2.6.8 and 6.1.1.4'
N N 0.0061 0.0033 'International Tables Vol C Tables 4.2.6.8 and 6.1.1.4'
O O 0.0106 0.0060 'International Tables Vol C Tables 4.2.6.8 and 6.1.1.4'
Cl Cl 0.1484 0.1585 'International Tables Vol C Tables 4.2.6.8 and 6.1.1.4'
Cu Cu 0.3201 1.2651 'International Tables Vol C Tables 4.2.6.8 and 6.1.1.4'

loop_
_geom_angle_atom_site_label_1
_geom_angle_atom_site_label_2
_geom_angle_atom_site_label_3
_geom_angle_site_symmetry_1
_geom_angle_site_symmetry_3
_geom_angle
_geom_angle_publ_flag
O1 Cu O2 . . 83.95(8) yes
O1 Cu N1A . . 167.47(10) yes
O2 Cu N1A . . 96.18(9) yes
O1 Cu N1B . . 95.38(9) yes
O2 Cu N1B . . 166.87(10) yes
N1A Cu N1B . . 81.65(10) yes
O1 Cu O11 . . 97.36(9) yes
O2 Cu O11 . . 99.16(9) yes
N1A Cu O11 . . 94.99(9) yes
N1B Cu O11 . . 93.94(10) yes
C1 O1 Cu . . 112.83(17) ?
C2 O2 Cu . . 112.52(17) ?
O1 C1 C6 . . 125.1(3) ?
O1 C1 C2 . . 114.8(2) ?
C6 C1 C2 . . 120.1(2) ?
O2 C2 C3 . . 125.2(3) ?
O2 C2 C1 . . 115.3(2) ?
C3 C2 C1 . . 119.6(2) ?
C2 C3 C4 . . 121.8(3) ?
C2 C3 Cl2 . . 119.1(2) ?
C4 C3 Cl2 . . 119.0(2) ?
O4 C4 C3 . . 125.1(3) ?
O4 C4 C5 . . 116.1(3) ?
C3 C4 C5 . . 118.8(2) ?
O5 C5 C6 . . 124.4(3) ?
O5 C5 C4 . . 118.1(3) ?
C6 C5 C4 . . 117.6(3) ?
C1 C6 C5 . . 122.0(3) ?
C1 C6 Cl1 . . 118.6(2) ?
C5 C6 Cl1 . . 119.4(2) ?
C6A N1A C2A . . 119.4(2) ?
C6A N1A Cu . . 125.4(2) ?
C2A N1A Cu . . 115.04(17) ?
N1A C2A C3A . . 121.5(2) ?
N1A C2A C2B . . 114.0(2) ?
C3A C2A C2B . . 124.5(2) ?
C2A C3A C4A . . 119.1(3) ?
C2A C3A H3A . . 120.4 ?
C4A C3A H3A . . 120.4 ?
C5A C4A C3A . . 118.7(3) ?
C5A C4A C41A . . 119.4(3) ?
C3A C4A C41A . . 121.8(3) ?
C6A C5A C4A . . 119.6(3) ?
C6A C5A H5A . . 120.2 ?
C4A C5A H5A . . 120.2 ?
N1A C6A C5A . . 121.7(3) ?
N1A C6A H6A . . 119.2 ?
C5A C6A H6A . . 119.2 ?
O42A C41A O41A . . 125.0(3) ?
O42A C41A C4A . . 123.3(3) ?
O41A C41A C4A . . 111.6(3) ?
C41A O41A C51A . . 116.0(3) ?
O41A C51A H51A . . 109.5 ?
O41A C51A H51B . . 109.5 ?
H51A C51A H51B . . 109.5 ?
O41A C51A H51C . . 109.5 ?
H51A C51A H51C . . 109.5 ?
H51B C51A H51C . . 109.5 ?
C6B N1B C2B . . 120.0(2) ?
C6B N1B Cu . . 125.5(2) ?
C2B N1B Cu . . 114.42(17) ?
N1B C2B C3B . . 120.6(2) ?
N1B C2B C2A . . 114.9(2) ?
C3B C2B C2A . . 124.5(3) ?
C2B C3B C4B . . 119.3(3) ?
C2B C3B H3B . . 120.4 ?
C4B C3B H3B . . 120.4 ?
C5B C4B C3B . . 119.1(3) ?
C5B C4B C41B . . 123.2(3) ?
C3B C4B C41B . . 117.7(3) ?
C6B C5B C4B . . 118.4(3) ?
C6B C5B H5B . . 120.8 ?
C4B C5B H5B . . 120.8 ?
N1B C6B C5B . . 122.6(3) ?
N1B C6B H6B . . 118.7 ?
C5B C6B H6B . . 118.7 ?
O42B C41B O41B . . 124.8(3) ?
O42B C41B C4B . . 123.6(3) ?
O41B C41B C4B . . 111.6(3) ?
C41B O41B C51B . . 116.3(3) ?
O41B C51B H51D . . 109.5 ?
O41B C51B H51E . . 109.5 ?
H51D C51B H51E . . 109.5 ?
O41B C51B H51F . . 109.5 ?
H51D C51B H51F . . 109.5 ?
H51E C51B H51F . . 109.5 ?
Cu O11 H111 . . 113(2) ?
Cu O11 H112 . . 108(2) ?
H111 O11 H112 . . 107.7(19) ?
C1LB C1LA N1L 2_657 . 61.1(14) ?
C1LB C1LA C1LA 2_657 2_657 85.7(17) ?
N1L C1LA C1LA . 2_657 146.8(15) ?
C1LB C1LA C1LB 2_657 . 113.2(15) ?
N1L C1LA C1LB . . 173.8(11) ?
C1LA C1LA C1LB 2_657 . 27.5(7) ?
C1LB N1L C1LA 2_657 . 35.7(9) ?
C1LA C1LB N1L 2_657 2_657 83.2(16) ?
C1LA C1LB C1LA 2_657 . 66.8(15) ?
N1L C1LB C1LA 2_657 . 149.8(13) ?
C1LA C1LB C1LB 2_657 2_657 47.0(12) ?
N1L C1LB C1LB 2_657 2_657 130.1(14) ?
C1LA C1LB C1LB . 2_657 19.8(6) ?
C1LA C1LB H1L1 2_657 . 74.8(15) ?
N1L C1LB H1L1 2_657 . 57.8(9) ?
C1LA C1LB H1L1 . . 113.5(10) ?
C1LB C1LB H1L1 2_657 . 102.8(11) ?
C1LA C1LB H1L2 2_657 . 175.5(19) ?
N1L C1LB H1L2 2_657 . 100.7(11) ?
C1LA C1LB H1L2 . . 109.2(10) ?
C1LB C1LB H1L2 2_657 . 129.0(12) ?
H1L1 C1LB H1L2 . . 109.1(11) ?
C1LA C1LB H1L3 2_657 . 73.0(18) ?
N1L C1LB H1L3 2_657 . 58.1(10) ?
C1LA C1LB H1L3 . . 107.6(10) ?
C1LB C1LB H1L3 2_657 . 97.6(11) ?
H1L1 C1LB H1L3 . . 110.1(11) ?
H1L2 C1LB H1L3 . . 107.1(11) ?

loop_
_geom_bond_atom_site_label_1
_geom_bond_atom_site_label_2
_geom_bond_site_symmetry_2
_geom_bond_distance
_geom_bond_publ_flag
Cu O1 . 1.938(2) yes
Cu O2 . 1.947(2) yes
Cu N1A . 1.984(2) yes
Cu N1B . 1.985(2) yes
Cu O11 . 2.216(2) yes
Cl1 C6 . 1.729(3) ?
Cl2 C3 . 1.734(3) ?
O1 C1 . 1.278(3) ?
O2 C2 . 1.273(3) ?
O4 C4 . 1.236(3) ?
O5 C5 . 1.224(4) ?
C1 C6 . 1.373(4) ?
C1 C2 . 1.519(4) ?
C2 C3 . 1.375(4) ?
C3 C4 . 1.417(4) ?
C4 C5 . 1.545(4) ?
C5 C6 . 1.426(4) ?
N1A C6A . 1.336(4) ?
N1A C2A . 1.347(3) ?
C2A C3A . 1.383(4) ?
C2A C2B . 1.479(4) ?
C3A C4A . 1.384(4) ?
C3A H3A . 0.9300 ?
C4A C5A . 1.379(4) ?
C4A C41A . 1.495(4) ?
C5A C6A . 1.378(4) ?
C5A H5A . 0.9300 ?
C6A H6A . 0.9300 ?
C41A O42A . 1.199(4) ?
C41A O41A . 1.313(4) ?
O41A C51A . 1.467(5) ?
C51A H51A . 0.9600 ?
C51A H51B . 0.9600 ?
C51A H51C . 0.9600 ?
N1B C6B . 1.329(4) ?
N1B C2B . 1.350(4) ?
C2B C3B . 1.384(4) ?
C3B C4B . 1.391(4) ?
C3B H3B . 0.9300 ?
C4B C5B . 1.389(4) ?
C4B C41B . 1.500(4) ?
C5B C6B . 1.374(4) ?
C5B H5B . 0.9300 ?
C6B H6B . 0.9300 ?
C41B O42B . 1.199(4) ?
C41B O41B . 1.318(3) ?
O41B C51B . 1.464(4) ?
C51B H51D . 0.9600 ?
C51B H51E . 0.9600 ?
C51B H51F . 0.9600 ?
O11 H111 . 0.790(12) ?
O11 H112 . 0.810(14) ?
C1LA C1LB 2_657 0.663(15) ?
C1LA N1L . 1.128(10) ?
C1LA C1LA 2_657 1.319(18) ?
C1LA C1LB . 1.432(10) ?
N1L C1LB 2_657 0.995(15) ?
C1LB C1LA 2_657 0.663(15) ?
C1LB N1L 2_657 0.995(15) ?
C1LB C1LB 2_657 1.80(2) ?
C1LB H1L1 . 0.944(12) ?
C1LB H1L2 . 0.980(11) ?
C1LB H1L3 . 0.969(14) ?

loop_
_geom_hbond_atom_site_label_D
_geom_hbond_atom_site_label_H
_geom_hbond_atom_site_label_A
_geom_hbond_site_symmetry_A
_geom_hbond_distance_DH
_geom_hbond_distance_HA
_geom_hbond_distance_DA
_geom_hbond_angle_DHA
O11 H111 O4 1_455 0.790(10) 2.35(2) 2.947(3) 134.0(10)
O11 H111 O5 1_455 0.790(10) 2.27(2) 2.999(3) 153.0(10)
O11 H112 O4 2_656 0.810(10) 1.97(2) 2.777(3) 173(2)
C3A H3A N1L 2_556 0.93 2.42 3.349(10) 176.9
C3B H3B N1L 2_556 0.93 2.48 3.403(11) 174.9
C5A H5A O42A 2_546 0.93 2.51 3.210(4) 132.6
C6B H6B O1 . 0.93 2.58 3.082(4) 114.5
C6B H6B Cl1 2_665 0.93 2.767 3.541(4) 141.3
C51B H51D O11 2_565 0.96 2.387 3.292(5) 157.1

loop_
_geom_torsion_atom_site_label_1
_geom_torsion_atom_site_label_2
_geom_torsion_atom_site_label_3
_geom_torsion_atom_site_label_4
_geom_torsion_site_symmetry_1
_geom_torsion_site_symmetry_4
_geom_torsion
O2 Cu O1 C1 . . -7.4(2)
N1A Cu O1 C1 . . -98.6(4)
N1B Cu O1 C1 . . -174.2(2)
O11 Cu O1 C1 . . 91.1(2)
O1 Cu O2 C2 . . 6.6(2)
N1A Cu O2 C2 . . 174.0(2)
N1B Cu O2 C2 . . 94.3(4)
O11 Cu O2 C2 . . -89.9(2)
Cu O1 C1 C6 . . -173.8(3)
Cu O1 C1 C2 . . 6.7(3)
Cu O2 C2 C3 . . 175.6(3)
Cu O2 C2 C1 . . -4.8(3)
O1 C1 C2 O2 . . -1.3(4)
C6 C1 C2 O2 . . 179.1(3)
O1 C1 C2 C3 . . 178.4(3)
C6 C1 C2 C3 . . -1.2(5)
O2 C2 C3 C4 . . -176.3(3)
C1 C2 C3 C4 . . 4.1(5)
O2 C2 C3 Cl2 . . -0.4(4)
C1 C2 C3 Cl2 . . 179.9(2)
C2 C3 C4 O4 . . 176.7(3)
Cl2 C3 C4 O4 . . 0.9(5)
C2 C3 C4 C5 . . -3.9(5)
Cl2 C3 C4 C5 . . -179.8(2)
O4 C4 C5 O5 . . 1.4(5)
C3 C4 C5 O5 . . -178.0(3)
O4 C4 C5 C6 . . -179.6(3)
C3 C4 C5 C6 . . 1.0(4)
O1 C1 C6 C5 . . 178.7(3)
C2 C1 C6 C5 . . -1.7(5)
O1 C1 C6 Cl1 . . -0.9(5)
C2 C1 C6 Cl1 . . 178.7(2)
O5 C5 C6 C1 . . -179.3(3)
C4 C5 C6 C1 . . 1.8(5)
O5 C5 C6 Cl1 . . 0.3(5)
C4 C5 C6 Cl1 . . -178.6(2)
O1 Cu N1A C6A . . 106.5(4)
O2 Cu N1A C6A . . 16.6(3)
N1B Cu N1A C6A . . -176.5(3)
O11 Cu N1A C6A . . -83.2(3)
O1 Cu N1A C2A . . -78.3(5)
O2 Cu N1A C2A . . -168.2(2)
N1B Cu N1A C2A . . -1.2(2)
O11 Cu N1A C2A . . 92.0(2)
C6A N1A C2A C3A . . -1.3(4)
Cu N1A C2A C3A . . -176.8(2)
C6A N1A C2A C2B . . 176.9(3)
Cu N1A C2A C2B . . 1.3(3)
N1A C2A C3A C4A . . 0.8(4)
C2B C2A C3A C4A . . -177.1(3)
C2A C3A C4A C5A . . 0.2(5)
C2A C3A C4A C41A . . 178.4(3)
C3A C4A C5A C6A . . -0.8(5)
C41A C4A C5A C6A . . -179.1(3)
C2A N1A C6A C5A . . 0.6(5)
Cu N1A C6A C5A . . 175.7(3)
C4A C5A C6A N1A . . 0.4(5)
C5A C4A C41A O42A . . 1.6(5)
C3A C4A C41A O42A . . -176.5(3)
C5A C4A C41A O41A . . -179.6(3)
C3A C4A C41A O41A . . 2.2(5)
O42A C41A O41A C51A . . 4.0(6)
C4A C41A O41A C51A . . -174.7(3)
O1 Cu N1B C6B . . -14.7(3)
O2 Cu N1B C6B . . -101.1(5)
N1A Cu N1B C6B . . 177.6(3)
O11 Cu N1B C6B . . 83.1(3)
O1 Cu N1B C2B . . 168.6(2)
O2 Cu N1B C2B . . 82.2(4)
N1A Cu N1B C2B . . 0.8(2)
O11 Cu N1B C2B . . -93.7(2)
C6B N1B C2B C3B . . 0.7(4)
Cu N1B C2B C3B . . 177.7(2)
C6B N1B C2B C2A . . -177.3(3)
Cu N1B C2B C2A . . -0.3(3)
N1A C2A C2B N1B . . -0.7(4)
C3A C2A C2B N1B . . 177.4(3)
N1A C2A C2B C3B . . -178.6(3)
C3A C2A C2B C3B . . -0.5(5)
N1B C2B C3B C4B . . -0.6(4)
C2A C2B C3B C4B . . 177.3(3)
C2B C3B C4B C5B . . 0.8(5)
C2B C3B C4B C41B . . -179.5(3)
C3B C4B C5B C6B . . -1.2(5)
C41B C4B C5B C6B . . 179.1(3)
C2B N1B C6B C5B . . -1.2(5)
Cu N1B C6B C5B . . -177.8(2)
C4B C5B C6B N1B . . 1.4(5)
C5B C4B C41B O42B . . 173.9(3)
C3B C4B C41B O42B . . -5.8(5)
C5B C4B C41B O41B . . -5.3(4)
C3B C4B C41B O41B . . 175.0(3)
O42B C41B O41B C51B . . 2.3(5)
C4B C41B O41B C51B . . -178.6(3)
C1LA C1LA N1L C1LB 2_657 2_657 -5(3)
C1LB C1LA N1L C1LB . 2_657 -26(13)
C1LB C1LA C1LB C1LA 2_657 2_657 0.000(8)
N1L C1LA C1LB C1LA . 2_657 24(12)
C1LB C1LA C1LB N1L 2_657 2_657 6(3)
N1L C1LA C1LB N1L . 2_657 30(15)
C1LA C1LA C1LB N1L 2_657 2_657 6(3)
N1L C1LA C1LB C1LB . 2_657 24(12)
C1LA C1LA C1LB C1LB 2_657 2_657 0.000(7)
